data_7116599
loop_
_publ_author_name
'Javier J. Concepcion'
'Diane K. Zhong'
'David J. Szalda'
'James T. Muckerman'
'Etsuko Fujita'

_publ_section_title
;
 Mechanism of water oxidation by [Ru(bda)(L)2]: the return of the 'blue
 dimer'
;
_journal_name_full Chem.Commun.
_journal_page_first 4105
_journal_paper_doi 10.1039/C4cc07968J
_journal_volume 51
_journal_year 2015
_chemical_formula_sum 'C24 H20 Cl N4 O8 Ru'
_chemical_formula_weight 628.96
_chemical_name_systematic
; 
 ? 
;
_space_group_IT_number 4
_symmetry_cell_setting monoclinic
_symmetry_space_group_name_Hall 'P 2yb'
_symmetry_space_group_name_H-M 'P 1 21 1'
_atom_sites_solution_hydrogens geom
_atom_sites_solution_primary heavy
_atom_sites_solution_secondary difmap
_audit_creation_method SHELXL-97
_audit_update_record
;
2014-10-07 deposited with the CCDC.
2015-02-04 downloaded from the CCDC.
;
_cell_angle_alpha 90.00
_cell_angle_beta 95.3270(10)
_cell_angle_gamma 90.00
_cell_formula_units_Z 2
_cell_length_a 10.0833(2)
_cell_length_b 9.8576(2)
_cell_length_c 12.7262(3)
_cell_measurement_reflns_used 9125
_cell_measurement_temperature 173(2)
_cell_measurement_theta_max 29.95
_cell_measurement_theta_min 2.47
_cell_volume 1259.48(5)
_computing_cell_refinement 'Bruker SAINT'
_computing_data_collection 'Bruker APEX2'
_computing_data_reduction 'Bruker SAINT'
_computing_molecular_graphics 'Bruker SHELXTL'
_computing_publication_material 'Bruker SHELXTL'
_computing_structure_refinement 'SHELXL-97 (Sheldrick, 1997)'
_computing_structure_solution 'SHELXS-97 (Sheldrick, 1990)'
_diffrn_ambient_temperature 173(2)
_diffrn_measured_fraction_theta_full 0.992
_diffrn_measured_fraction_theta_max 0.992
_diffrn_measurement_device_type 'Bruker APEX-II CCD'
_diffrn_measurement_method '\f and \w scans'
_diffrn_radiation_monochromator graphite
_diffrn_radiation_source 'fine-focus sealed tube'
_diffrn_radiation_type MoK\a
_diffrn_radiation_wavelength 0.71073
_diffrn_reflns_av_R_equivalents 0.0337
_diffrn_reflns_av_sigmaI/netI 0.0478
_diffrn_reflns_limit_h_max 14
_diffrn_reflns_limit_h_min -14
_diffrn_reflns_limit_k_max 13
_diffrn_reflns_limit_k_min -13
_diffrn_reflns_limit_l_max 17
_diffrn_reflns_limit_l_min -17
_diffrn_reflns_number 20199
_diffrn_reflns_theta_full 30.18
_diffrn_reflns_theta_max 30.18
_diffrn_reflns_theta_min 2.47
_diffrn_standards_number 0
_exptl_absorpt_coefficient_mu 0.785
_exptl_absorpt_correction_T_max 0.7460
_exptl_absorpt_correction_T_min 0.6687
_exptl_absorpt_correction_type multi-scan
_exptl_absorpt_process_details
; 
      SADABS Version 2007/2 (Sheldrick, Bruker AXS Inc.) 
;
_exptl_crystal_colour yellow
_exptl_crystal_density_diffrn 1.658
_exptl_crystal_density_method 'not measured'
_exptl_crystal_description PLATE
_exptl_crystal_F_000 634
_exptl_crystal_recrystallization_method 'Re-crystallisation from solvent: Acetone, diethyl ether'
_exptl_crystal_size_max 0.43
_exptl_crystal_size_mid 0.20
_exptl_crystal_size_min 0.04
_refine_diff_density_max 0.705
_refine_diff_density_min -0.799
_refine_diff_density_rms 0.078
_refine_ls_abs_structure_details 'Flack H D (1983), Acta Cryst. A39, 876-881'
_refine_ls_abs_structure_Flack -0.01(2)
_refine_ls_extinction_method none
_refine_ls_goodness_of_fit_ref 0.993
_refine_ls_hydrogen_treatment noref
_refine_ls_matrix_type full
_refine_ls_number_parameters 343
_refine_ls_number_reflns 7318
_refine_ls_number_restraints 1
_refine_ls_restrained_S_all 0.993
_refine_ls_R_factor_all 0.0419
_refine_ls_R_factor_gt 0.0310
_refine_ls_shift/su_max 0.001
_refine_ls_shift/su_mean 0.000
_refine_ls_structure_factor_coef Fsqd
_refine_ls_weighting_details 'calc w=1/[\s^2^(Fo^2^)+(0.0340P)^2^+0.0000P] where P=(Fo^2^+2Fc^2^)/3'
_refine_ls_weighting_scheme calc
_refine_ls_wR_factor_gt 0.0614
_refine_ls_wR_factor_ref 0.0649
_reflns_number_gt 6424
_reflns_number_total 7318
_reflns_threshold_expression >2sigma(I)
_cod_data_source_file c4cc07968j2.cif
_cod_data_source_block jc0106
_cod_original_sg_symbol_H-M P2(1)
_cod_database_code 7116599

loop_
_symmetry_equiv_pos_as_xyz
'x, y, z'
'-x, y+1/2, -z'

loop_
_atom_site_label
_atom_site_type_symbol
_atom_site_fract_x
_atom_site_fract_y
_atom_site_fract_z
_atom_site_U_iso_or_equiv
_atom_site_adp_type
_atom_site_occupancy
_atom_site_symmetry_multiplicity
_atom_site_calc_flag
_atom_site_refinement_flags
Ru1 Ru 0.574071(18) 0.749236(14) 0.775196(12) 0.01397(5) Uani 1 1 d .
N111 N 0.5673(2) 0.9513(2) 0.76922(16) 0.0155(4) Uani 1 1 d .
C112 C 0.6038(3) 1.0150(2) 0.68227(19) 0.0167(5) Uani 1 1 d .
C113 C 0.6079(3) 1.1554(3) 0.6804(2) 0.0232(6) Uani 1 1 d .
H113 H 0.6341 1.2018 0.6202 0.028 Uiso 1 1 calc R
C114 C 0.5731(3) 1.2276(3) 0.7678(2) 0.0257(7) Uani 1 1 d .
H114 H 0.5755 1.3240 0.7674 0.031 Uiso 1 1 calc R
C115 C 0.5352(3) 1.1592(3) 0.8554(2) 0.0234(6) Uani 1 1 d .
H115 H 0.5100 1.2076 0.9149 0.028 Uiso 1 1 calc R
C116 C 0.5347(3) 1.0189(2) 0.85408(19) 0.0180(5) Uani 1 1 d .
C117 C 0.5025(3) 0.9256(2) 0.9429(2) 0.0201(5) Uani 1 1 d .
O171 O 0.51276(19) 0.79684(16) 0.91982(13) 0.0191(4) Uani 1 1 d .
O172 O 0.4711(2) 0.9697(2) 1.02631(14) 0.0295(5) Uani 1 1 d .
N121 N 0.6241(2) 0.78780(19) 0.63016(16) 0.0145(4) Uani 1 1 d .
C122 C 0.6357(3) 0.9183(3) 0.5990(2) 0.0169(6) Uani 1 1 d .
C123 C 0.6735(3) 0.9459(3) 0.4999(2) 0.0233(6) Uani 1 1 d .
H123 H 0.6830 1.0369 0.4773 0.028 Uiso 1 1 calc R
C124 C 0.6975(3) 0.8390(3) 0.4340(2) 0.0255(6) Uani 1 1 d .
H124 H 0.7239 0.8569 0.3656 0.031 Uiso 1 1 calc R
C125 C 0.6833(3) 0.7060(3) 0.4666(2) 0.0211(6) Uani 1 1 d .
H125 H 0.6988 0.6323 0.4211 0.025 Uiso 1 1 calc R
C126 C 0.6462(3) 0.6832(2) 0.56696(19) 0.0168(5) Uani 1 1 d .
C127 C 0.6314(3) 0.5477(3) 0.6205(2) 0.0172(7) Uani 1 1 d .
O271 O 0.6065(2) 0.55704(17) 0.71883(15) 0.0202(4) Uani 1 1 d .
O272 O 0.6439(2) 0.44272(18) 0.57156(15) 0.0274(4) Uani 1 1 d .
N151 N 0.76976(19) 0.7556(4) 0.84321(14) 0.0202(4) Uani 1 1 d .
C152 C 0.8660(3) 0.8364(3) 0.8140(2) 0.0258(6) Uani 1 1 d .
H152 H 0.8459 0.8964 0.7563 0.031 Uiso 1 1 calc R
C153 C 0.9939(3) 0.8365(3) 0.8642(2) 0.0305(6) Uani 1 1 d .
H153 H 1.0596 0.8951 0.8403 0.037 Uiso 1 1 calc R
C154 C 1.0256(3) 0.7521(6) 0.9483(2) 0.0362(6) Uani 1 1 d .
C155 C 0.9253(4) 0.6704(4) 0.9794(3) 0.0512(10) Uani 1 1 d .
H155 H 0.9425 0.6122 1.0386 0.061 Uiso 1 1 calc R
C156 C 0.8011(3) 0.6725(3) 0.9258(3) 0.0383(8) Uani 1 1 d .
H156 H 0.7346 0.6132 0.9476 0.046 Uiso 1 1 calc R
C157 C 1.1634(3) 0.7497(8) 1.0054(2) 0.0586(10) Uani 1 1 d .
H57A H 1.2259 0.7945 0.9621 0.088 Uiso 1 1 calc R
H57B H 1.1913 0.6555 1.0184 0.088 Uiso 1 1 calc R
H57C H 1.1627 0.7975 1.0729 0.088 Uiso 1 1 calc R
N161 N 0.3754(2) 0.71987(19) 0.72292(15) 0.0184(5) Uani 1 1 d .
C162 C 0.3162(3) 0.6168(3) 0.7715(2) 0.0233(6) Uani 1 1 d .
H162 H 0.3659 0.5686 0.8266 0.028 Uiso 1 1 calc R
C163 C 0.1858(3) 0.5800(3) 0.7431(2) 0.0292(6) Uani 1 1 d .
H163 H 0.1466 0.5082 0.7792 0.035 Uiso 1 1 calc R
C164 C 0.1119(3) 0.6473(3) 0.6623(2) 0.0305(7) Uani 1 1 d .
C165 C 0.1740(3) 0.7550(6) 0.6133(2) 0.0323(6) Uani 1 1 d .
H165 H 0.1266 0.8051 0.5581 0.039 Uiso 1 1 calc R
C166 C 0.3043(3) 0.7870(3) 0.6461(2) 0.0257(6) Uani 1 1 d .
H166 H 0.3453 0.8599 0.6126 0.031 Uiso 1 1 calc R
C167 C -0.0283(4) 0.6088(5) 0.6281(3) 0.0530(10) Uani 1 1 d .
H67A H -0.0302 0.5504 0.5657 0.080 Uiso 1 1 calc R
H67B H -0.0808 0.6908 0.6108 0.080 Uiso 1 1 calc R
H67C H -0.0662 0.5599 0.6854 0.080 Uiso 1 1 calc R
Cl1 Cl 1.01235(10) 1.14995(11) 0.68830(7) 0.0488(2) Uani 1 1 d .
O11 O 1.0208(3) 1.2684(4) 0.6250(2) 0.0732(9) Uani 1 1 d .
O12 O 1.1389(3) 1.1008(4) 0.7228(3) 0.0909(13) Uani 1 1 d .
O13 O 0.9331(4) 1.1625(5) 0.7720(3) 0.0964(13) Uani 1 1 d .
O14 O 0.9469(5) 1.0464(5) 0.6223(3) 0.1204(18) Uani 1 1 d .

loop_
_atom_site_aniso_label
_atom_site_aniso_U_11
_atom_site_aniso_U_22
_atom_site_aniso_U_33
_atom_site_aniso_U_23
_atom_site_aniso_U_13
_atom_site_aniso_U_12
Ru1 0.01772(9) 0.01047(7) 0.01388(7) 0.00060(12) 0.00230(5) -0.00137(13)
N111 0.0209(12) 0.0095(8) 0.0161(10) 0.0009(8) 0.0015(9) -0.0014(8)
C112 0.0200(14) 0.0131(11) 0.0168(11) 0.0028(9) 0.0002(10) -0.0026(9)
C113 0.0290(16) 0.0163(11) 0.0242(13) 0.0072(10) 0.0012(12) -0.0030(11)
C114 0.0377(15) 0.012(2) 0.0272(12) 0.0006(9) -0.0008(11) -0.0001(11)
C115 0.0337(17) 0.0133(10) 0.0231(13) -0.0045(9) 0.0027(12) -0.0003(11)
C116 0.0228(14) 0.0139(11) 0.0173(11) -0.0009(8) 0.0014(10) 0.0005(9)
C117 0.0231(14) 0.0175(12) 0.0199(12) -0.0005(9) 0.0029(11) -0.0015(10)
O171 0.0274(11) 0.0142(7) 0.0163(8) 0.0001(6) 0.0054(8) -0.0009(7)
O172 0.0457(14) 0.0231(10) 0.0213(9) -0.0030(7) 0.0109(9) -0.0001(9)
N121 0.0156(11) 0.0127(9) 0.0155(9) 0.0009(7) 0.0025(8) -0.0007(7)
C122 0.0167(15) 0.0167(14) 0.0175(13) 0.0027(11) 0.0019(11) -0.0020(11)
C123 0.0266(15) 0.0208(12) 0.0231(13) 0.0090(10) 0.0056(11) -0.0018(11)
C124 0.0306(17) 0.0277(14) 0.0192(13) 0.0038(12) 0.0078(12) -0.0002(14)
C125 0.0235(15) 0.0215(12) 0.0191(13) -0.0026(9) 0.0055(12) 0.0019(10)
C126 0.0149(13) 0.0169(12) 0.0184(12) -0.0042(9) 0.0011(10) 0.0006(9)
C127 0.0163(15) 0.0165(13) 0.0188(14) -0.0034(11) 0.0021(11) 0.0008(11)
O271 0.0282(11) 0.0113(8) 0.0216(9) -0.0001(7) 0.0055(8) 0.0010(7)
O272 0.0391(13) 0.0163(8) 0.0279(10) -0.0055(7) 0.0083(9) -0.0003(8)
N151 0.0201(9) 0.0201(9) 0.0205(8) 0.0024(14) 0.0029(7) 0.0011(15)
C152 0.0277(16) 0.0256(13) 0.0241(12) 0.0036(11) 0.0030(12) -0.0040(12)
C153 0.0232(16) 0.0395(16) 0.0285(14) -0.0037(13) 0.0004(12) -0.0093(13)
C154 0.0219(13) 0.0552(16) 0.0307(12) 0.000(3) -0.0019(10) -0.001(3)
C155 0.039(2) 0.068(3) 0.044(2) 0.0336(19) -0.0096(17) -0.0042(19)
C156 0.0235(17) 0.0462(19) 0.0441(18) 0.0244(15) -0.0019(14) -0.0052(14)
C157 0.0260(15) 0.104(3) 0.0436(16) 0.010(4) -0.0082(13) -0.008(4)
N161 0.0204(10) 0.0178(13) 0.0174(9) 0.0009(7) 0.0033(8) 0.0009(8)
C162 0.0222(15) 0.0240(12) 0.0240(13) 0.0034(10) 0.0041(11) -0.0033(11)
C163 0.0250(16) 0.0322(14) 0.0315(15) -0.0050(12) 0.0082(13) -0.0085(12)
C164 0.0181(15) 0.0394(16) 0.0340(16) -0.0145(13) 0.0026(12) -0.0020(13)
C165 0.0281(13) 0.0369(14) 0.0303(12) -0.004(2) -0.0056(10) 0.010(2)
C166 0.0293(16) 0.0250(14) 0.0222(12) -0.0019(9) -0.0005(12) 0.0066(10)
C167 0.027(2) 0.076(3) 0.056(2) -0.017(2) 0.0006(18) -0.0059(19)
Cl1 0.0438(6) 0.0627(6) 0.0413(5) 0.0140(4) 0.0116(4) -0.0081(4)
O11 0.073(2) 0.059(2) 0.086(2) 0.0296(19) 0.0030(16) -0.0083(18)
O12 0.045(2) 0.128(3) 0.101(3) 0.059(2) 0.0142(19) 0.007(2)
O13 0.100(3) 0.129(3) 0.066(2) 0.005(2) 0.040(2) 0.018(2)
O14 0.177(5) 0.115(3) 0.068(2) -0.007(2) 0.010(3) -0.086(3)

loop_
_atom_type_symbol
_atom_type_description
_atom_type_scat_dispersion_real
_atom_type_scat_dispersion_imag
_atom_type_scat_source
C C 0.0033 0.0016 'International Tables Vol C Tables 4.2.6.8 and 6.1.1.4'
H H 0.0000 0.0000 'International Tables Vol C Tables 4.2.6.8 and 6.1.1.4'
N N 0.0061 0.0033 'International Tables Vol C Tables 4.2.6.8 and 6.1.1.4'
O O 0.0106 0.0060 'International Tables Vol C Tables 4.2.6.8 and 6.1.1.4'
Cl Cl 0.1484 0.1585 'International Tables Vol C Tables 4.2.6.8 and 6.1.1.4'
Ru Ru -1.2594 0.8363 'International Tables Vol C Tables 4.2.6.8 and 6.1.1.4'

loop_
_geom_angle_atom_site_label_1
_geom_angle_atom_site_label_2
_geom_angle_atom_site_label_3
_geom_angle
N111 Ru1 N121 77.59(8)
N111 Ru1 O171 78.08(7)
N121 Ru1 O171 155.59(7)
N111 Ru1 O271 155.52(9)
N121 Ru1 O271 77.96(7)
O171 Ru1 O271 126.39(7)
N111 Ru1 N161 95.66(8)
N121 Ru1 N161 92.85(8)
O171 Ru1 N161 87.54(8)
O271 Ru1 N161 86.54(8)
N111 Ru1 N151 90.78(12)
N121 Ru1 N151 93.87(8)
O171 Ru1 N151 88.45(8)
O271 Ru1 N151 89.86(11)
N161 Ru1 N151 171.56(10)
C116 N111 C112 122.4(2)
C116 N111 Ru1 118.51(16)
C112 N111 Ru1 118.94(17)
N111 C112 C113 119.3(2)
N111 C112 C122 112.3(2)
C113 C112 C122 128.4(2)
C112 C113 C114 119.1(2)
C112 C113 H113 120.4
C114 C113 H113 120.4
C115 C114 C113 120.1(2)
C115 C114 H114 119.9
C113 C114 H114 119.9
C116 C115 C114 118.5(2)
C116 C115 H115 120.7
C114 C115 H115 120.7
N111 C116 C115 120.5(2)
N111 C116 C117 112.7(2)
C115 C116 C117 126.8(2)
O172 C117 O171 125.1(2)
O172 C117 C116 121.7(2)
O171 C117 C116 113.2(2)
C117 O171 Ru1 117.39(15)
C126 N121 C122 122.1(2)
C126 N121 Ru1 118.64(15)
C122 N121 Ru1 119.22(17)
N121 C122 C123 119.6(3)
N121 C122 C112 111.8(2)
C123 C122 C112 128.6(3)
C122 C123 C124 119.0(2)
C122 C123 H123 120.5
C124 C123 H123 120.5
C123 C124 C125 120.7(2)
C123 C124 H124 119.7
C125 C124 H124 119.7
C126 C125 C124 118.3(2)
C126 C125 H125 120.8
C124 C125 H125 120.8
N121 C126 C125 120.3(2)
N121 C126 C127 112.4(2)
C125 C126 C127 127.3(2)
O272 C127 O271 126.1(3)
O272 C127 C126 119.9(3)
O271 C127 C126 114.0(2)
C127 O271 Ru1 116.74(17)
C152 N151 C156 117.2(2)
C152 N151 Ru1 126.0(2)
C156 N151 Ru1 116.8(2)
N151 C152 C153 122.8(3)
N151 C152 H152 118.6
C153 C152 H152 118.6
C154 C153 C152 120.0(3)
C154 C153 H153 120.0
C152 C153 H153 120.0
C153 C154 C155 117.0(3)
C153 C154 C157 121.6(4)
C155 C154 C157 121.4(4)
C156 C155 C154 120.6(3)
C156 C155 H155 119.7
C154 C155 H155 119.7
N151 C156 C155 122.4(3)
N151 C156 H156 118.8
C155 C156 H156 118.8
C154 C157 H57A 109.5
C154 C157 H57B 109.5
H57A C157 H57B 109.5
C154 C157 H57C 109.5
H57A C157 H57C 109.5
H57B C157 H57C 109.5
C166 N161 C162 118.5(2)
C166 N161 Ru1 127.16(18)
C162 N161 Ru1 114.28(18)
N161 C162 C163 121.7(3)
N161 C162 H162 119.1
C163 C162 H162 119.1
C162 C163 C164 120.3(3)
C162 C163 H163 119.9
C164 C163 H163 119.9
C163 C164 C165 117.4(3)
C163 C164 C167 121.8(3)
C165 C164 C167 120.8(3)
C166 C165 C164 119.3(3)
C166 C165 H165 120.4
C164 C165 H165 120.4
N161 C166 C165 122.8(3)
N161 C166 H166 118.6
C165 C166 H166 118.6
C164 C167 H67A 109.5
C164 C167 H67B 109.5
H67A C167 H67B 109.5
C164 C167 H67C 109.5
H67A C167 H67C 109.5
H67B C167 H67C 109.5
O13 Cl1 O12 111.2(2)
O13 Cl1 O11 115.3(2)
O12 Cl1 O11 111.20(19)
O13 Cl1 O14 104.1(3)
O12 Cl1 O14 107.0(3)
O11 Cl1 O14 107.4(2)

loop_
_geom_bond_atom_site_label_1
_geom_bond_atom_site_label_2
_geom_bond_distance
Ru1 N111 1.9945(19)
Ru1 N121 1.995(2)
Ru1 O171 2.0496(17)
Ru1 O271 2.0626(18)
Ru1 N161 2.072(2)
Ru1 N151 2.0807(19)
N111 C116 1.335(3)
N111 C112 1.353(3)
C112 C113 1.385(3)
C112 C122 1.483(4)
C113 C114 1.393(4)
C113 H113 0.9500
C114 C115 1.387(4)
C114 H114 0.9500
C115 C116 1.383(3)
C115 H115 0.9500
C116 C117 1.516(3)
C117 O172 1.216(3)
C117 O171 1.309(3)
N121 C126 1.339(3)
N121 C122 1.355(3)
C122 C123 1.377(4)
C123 C124 1.382(4)
C123 H123 0.9500
C124 C125 1.387(4)
C124 H124 0.9500
C125 C126 1.382(4)
C125 H125 0.9500
C126 C127 1.513(4)
C127 O272 1.221(3)
C127 O271 1.302(3)
N151 C152 1.334(4)
N151 C156 1.346(4)
C152 C153 1.385(4)
C152 H152 0.9500
C153 C154 1.370(5)
C153 H153 0.9500
C154 C155 1.380(5)
C154 C157 1.507(4)
C155 C156 1.370(4)
C155 H155 0.9500
C156 H156 0.9500
C157 H57A 0.9800
C157 H57B 0.9800
C157 H57C 0.9800
N161 C166 1.333(3)
N161 C162 1.356(3)
C162 C163 1.380(4)
C162 H162 0.9500
C163 C164 1.382(4)
C163 H163 0.9500
C164 C165 1.408(6)
C164 C167 1.489(4)
C165 C166 1.378(4)
C165 H165 0.9500
C166 H166 0.9500
C167 H67A 0.9800
C167 H67B 0.9800
C167 H67C 0.9800
Cl1 O13 1.395(4)
Cl1 O12 1.397(3)
Cl1 O11 1.426(3)
Cl1 O14 1.442(4)
